data_7042430
loop_
_publ_author_name
'Bansal, Deepak'
'Gupta, Rajeev'

_publ_section_title
;
 Hydroxide-bridged dicopper complexes: the influence of secondary
 coordination sphere on structure and catecholase activity.
;
_journal_issue 14
_journal_name_full 'Dalton transactions (Cambridge, England : 2003)'
_journal_page_first 4617
_journal_page_last 4627
_journal_paper_doi 10.1039/c6dt04858g
_journal_volume 46
_journal_year 2017
_chemical_formula_moiety 'C26 H24 Cu2 N10 O5 S4, C2 H6 O S, O'
_chemical_formula_sum 'C28 H32 Cu2 N10 Na0 O7 S5'
_chemical_formula_weight 908.01
_space_group_crystal_system triclinic
_space_group_IT_number 2
_space_group_name_Hall '-P 1'
_space_group_name_H-M_alt 'P -1'
_symmetry_space_group_name_Hall '-P 1'
_symmetry_space_group_name_H-M 'P -1'
_atom_sites_solution_hydrogens mixed
_audit_creation_method SHELXL-2014/7
_audit_update_record
;
2017-02-20 deposited with the CCDC.
2017-03-10 downloaded from the CCDC.
;
_cell_angle_alpha 104.578(6)
_cell_angle_beta 108.957(7)
_cell_angle_gamma 91.628(7)
_cell_formula_units_Z 2
_cell_length_a 11.4773(10)
_cell_length_b 12.5497(9)
_cell_length_c 14.4620(9)
_cell_measurement_reflns_used 6497
_cell_measurement_temperature 293(2)
_cell_measurement_theta_max 25.0
_cell_measurement_theta_min 3.09
_cell_volume 1892.8(3)
_computing_cell_refinement 'CrysAlisPro, Oxford Diffraction Ltd.,'
_computing_data_collection 'CrysAlisPro, Oxford Diffraction Ltd.,'
_computing_data_reduction 'CrysAlisPro, Oxford Diffraction Ltd.,'
_computing_molecular_graphics 'WinGx v2014.1'
_computing_publication_material 'WinGx v2014.1'
_computing_structure_refinement 'SHELXL-2014/7 (Sheldrick, 2014)'
_computing_structure_solution 'SHELXL-2014/7 (Sheldrick, 2014)'
_diffrn_ambient_temperature 293(2)
_diffrn_measured_fraction_theta_full 0.974
_diffrn_measured_fraction_theta_max 0.974
_diffrn_measurement_device_type 'Xcalibur, Ruby, Gemini'
_diffrn_measurement_method '\w scans'
_diffrn_radiation_type MoK\a
_diffrn_radiation_wavelength 0.71073
_diffrn_reflns_av_R_equivalents 0.0281
_diffrn_reflns_av_unetI/netI 0.0476
_diffrn_reflns_Laue_measured_fraction_full 0.974
_diffrn_reflns_Laue_measured_fraction_max 0.974
_diffrn_reflns_limit_h_max 13
_diffrn_reflns_limit_h_min -11
_diffrn_reflns_limit_k_max 14
_diffrn_reflns_limit_k_min -14
_diffrn_reflns_limit_l_max 17
_diffrn_reflns_limit_l_min -17
_diffrn_reflns_number 13519
_diffrn_reflns_point_group_measured_fraction_full 0.974
_diffrn_reflns_point_group_measured_fraction_max 0.974
_diffrn_reflns_theta_full 25.000
_diffrn_reflns_theta_max 25.000
_diffrn_reflns_theta_min 3.093
_diffrn_source 'fine-focus sealed tube'
_exptl_absorpt_coefficient_mu 1.457
_exptl_absorpt_correction_T_max 0.781
_exptl_absorpt_correction_T_min 0.755
_exptl_absorpt_correction_type multi-scan
_exptl_absorpt_process_details constr
_exptl_crystal_colour green
_exptl_crystal_density_diffrn 1.593
_exptl_crystal_description cube
_exptl_crystal_F_000 928
_exptl_crystal_size_max 0.200
_exptl_crystal_size_mid 0.190
_exptl_crystal_size_min 0.170
_refine_diff_density_max 0.848
_refine_diff_density_min -0.710
_refine_diff_density_rms 0.093
_refine_ls_extinction_method none
_refine_ls_goodness_of_fit_ref 1.058
_refine_ls_hydrogen_treatment mixed
_refine_ls_matrix_type full
_refine_ls_number_parameters 488
_refine_ls_number_reflns 6497
_refine_ls_number_restraints 2
_refine_ls_restrained_S_all 1.058
_refine_ls_R_factor_all 0.0745
_refine_ls_R_factor_gt 0.0591
_refine_ls_shift/su_max 0.002
_refine_ls_shift/su_mean 0.000
_refine_ls_structure_factor_coef Fsqd
_refine_ls_weighting_details 'w=1/[\s^2^(Fo^2^)+(0.1018P)^2^+2.0671P] where P=(Fo^2^+2Fc^2^)/3'
_refine_ls_weighting_scheme calc
_refine_ls_wR_factor_gt 0.1737
_refine_ls_wR_factor_ref 0.1866
_reflns_Friedel_coverage 0.000
_reflns_number_gt 5155
_reflns_number_total 6497
_reflns_threshold_expression 'I > 2\s(I)'
_cod_data_source_file c6dt04858g2.cif
_cod_data_source_block 3
_cod_depositor_comments 'Adding full bibliography for 7042430--7042434.cif.'
_cod_database_code 7042430
_shelx_shelxl_version_number 2014/7
_shelx_space_group_comment
;
The symmetry employed for this shelxl refinement is uniquely defined
by the following loop, which should always be used as a source of
symmetry information in preference to the above space-group names.
They are only intended as comments.
;
_shelx_estimated_absorpt_t_min 0.759
_shelx_estimated_absorpt_t_max 0.790

loop_
_space_group_symop_operation_xyz
'x, y, z'
'-x, -y, -z'

loop_
_atom_site_label
_atom_site_type_symbol
_atom_site_fract_x
_atom_site_fract_y
_atom_site_fract_z
_atom_site_U_iso_or_equiv
_atom_site_adp_type
_atom_site_occupancy
_atom_site_site_symmetry_order
_atom_site_calc_flag
_atom_site_refinement_flags_posn
_atom_site_refinement_flags_adp
_atom_site_refinement_flags_occupancy
_atom_site_disorder_assembly
_atom_site_disorder_group
C12 C 0.4610(7) 0.0671(5) 0.8746(5) 0.0734(19) Uani 1 1 d . . . . .
H12A H 0.3955 0.0821 0.9031 0.088 Uiso 1 1 calc R U . . .
H12B H 0.5374 0.1100 0.9241 0.088 Uiso 1 1 calc R U . . .
C13 C 0.4759(7) -0.0533(6) 0.8561(5) 0.084(2) Uani 1 1 d . . . . .
H13A H 0.4267 -0.0888 0.8858 0.101 Uiso 1 1 calc R U . . .
H13B H 0.5622 -0.0630 0.8867 0.101 Uiso 1 1 calc R U . . .
C14 C 0.5614(7) 0.3761(6) 1.0081(4) 0.078(2) Uani 1 1 d . . . . .
C15 C 0.4384(7) 0.3441(5) 1.0148(4) 0.0689(18) Uani 1 1 d . . . . .
C16 C 0.4139(12) 0.3545(8) 1.1031(5) 0.110(3) Uani 1 1 d . . . . .
H16 H 0.4759 0.3857 1.1656 0.132 Uiso 1 1 calc R U . . .
C17 C 0.3020(12) 0.3204(9) 1.0994(7) 0.121(4) Uani 1 1 d . . . . .
H17 H 0.2870 0.3251 1.1597 0.145 Uiso 1 1 calc R U . . .
C18 C 0.2057(10) 0.2771(8) 1.0062(6) 0.109(3) Uani 1 1 d . . . . .
H18 H 0.1262 0.2541 1.0025 0.131 Uiso 1 1 calc R U . A 1
C22 C -0.0647(7) 0.1547(9) 0.4764(6) 0.106(3) Uani 1 1 d . . . . .
H22A H -0.1133 0.0836 0.4367 0.127 Uiso 1 1 calc R U . . .
H22B H -0.1076 0.2123 0.4506 0.127 Uiso 1 1 calc R U . . .
C23 C 0.0628(5) 0.1565(6) 0.4672(4) 0.0693(18) Uani 1 1 d . . . . .
H23A H 0.0729 0.0833 0.4305 0.083 Uiso 1 1 calc R U . . .
H23B H 0.0707 0.2078 0.4288 0.083 Uiso 1 1 calc R U . . .
C24 C 0.6658(6) 0.3724(5) 0.8888(5) 0.0597(16) Uani 1 1 d . . . . .
N7 N 0.3202(4) 0.0835(3) 0.4316(3) 0.0404(9) Uani 1 1 d . . . . .
N10 N 0.4308(4) 0.1026(4) 0.7807(3) 0.0493(11) Uani 1 1 d . . . . .
N3 N 0.5598(5) 0.3533(4) 0.9102(3) 0.0576(12) Uani 1 1 d . . . . .
N2 N 0.3494(5) 0.3016(4) 0.9253(3) 0.0621(13) Uani 1 1 d . . . . .
N5 N 0.1600(4) 0.1903(3) 0.5677(3) 0.0450(10) Uani 1 1 d . . . . .
N4 N 0.6640(4) 0.3615(4) 0.7987(4) 0.0609(13) Uani 1 1 d . . . . .
O1 O 0.3740(5) -0.1493(3) 0.5240(4) 0.0773(13) Uani 1 1 d . . . . .
O2 O 0.2776(7) 0.2847(4) 0.2996(3) 0.118(2) Uani 1 1 d . . . . .
O3 O 0.0339(6) 0.1986(7) 0.8001(5) 0.135(3) Uani 1 1 d . . . . .
O4 O 0.6510(6) 0.4185(5) 1.0863(3) 0.114(2) Uani 1 1 d . . . . .
S1 S 0.42382(16) -0.11385(13) 0.71978(14) 0.0674(5) Uani 1 1 d . . . . .
S2 S 0.3034(3) 0.49050(16) 0.41790(15) 0.1027(8) Uani 1 1 d . . . . .
S3 S 0.8128(2) 0.4164(2) 0.98673(16) 0.1130(9) Uani 1 1 d . . . . .
S4 S -0.04817(15) 0.17660(17) 0.60480(15) 0.0786(5) Uani 1 1 d . . . . .
O6 O 0.4212(3) 0.3007(3) 0.6879(2) 0.0382(7) Uani 1 1 d D . . . .
O2W O 0.9141(12) 0.5109(12) 0.2842(10) 0.136(4) Uani 0.536(8) 1 d . . P B 1
O2W' O 0.9404(14) 0.4234(14) 0.3366(12) 0.136(4) Uani 0.464(8) 1 d . . P B 2
C9 C 0.3707(8) 0.5789(5) 0.6191(6) 0.087(2) Uani 1 1 d . . . . .
H9A H 0.4583 0.6069 0.6469 0.104 Uiso 1 1 calc R U . C 1
H9B H 0.3323 0.6105 0.6689 0.104 Uiso 1 1 calc R U . C 1
C10 C 0.3086(11) 0.6074(6) 0.5205(7) 0.141(5) Uani 1 1 d . . . . .
H10A H 0.3550 0.6718 0.5180 0.169 Uiso 1 1 calc R U . . .
H10B H 0.2252 0.6244 0.5153 0.169 Uiso 1 1 calc R U . . .
S5 S 0.1432(7) 0.9193(7) 0.9188(4) 0.325(5) Uani 1 1 d . . . . .
O7 O 0.2126(10) 0.9916(11) 1.0021(6) 0.231(5) Uani 1 1 d . . . . .
C28 C 0.0869(16) 0.9413(13) 0.8114(11) 0.234(9) Uani 1 1 d . . . . .
H28A H 0.0393 0.8746 0.7626 0.351 Uiso 1 1 calc R U . . .
H28B H 0.0341 0.9990 0.8154 0.351 Uiso 1 1 calc R U . . .
H28C H 0.1529 0.9636 0.7905 0.351 Uiso 1 1 calc R U . . .
C27 C 0.051(2) 0.8425(19) 0.9262(19) 0.306(12) Uani 1 1 d . . . . .
H27A H 0.0063 0.7939 0.8599 0.459 Uiso 1 1 calc R U . . .
H27B H 0.0917 0.7995 0.9708 0.459 Uiso 1 1 calc R U . . .
H27C H -0.0060 0.8836 0.9526 0.459 Uiso 1 1 calc R U . . .
C25 C 0.7845(6) 0.3902(6) 0.7935(6) 0.082(2) Uani 1 1 d . . . . .
H25A H 0.7862 0.4606 0.7773 0.098 Uiso 1 1 calc R U . . .
H25B H 0.7992 0.3341 0.7400 0.098 Uiso 1 1 calc R U . . .
C26 C 0.8820(8) 0.3984(13) 0.8907(8) 0.170(6) Uani 1 1 d . . . . .
H26A H 0.9438 0.4609 0.9070 0.204 Uiso 1 1 calc R U . . .
H26B H 0.9225 0.3314 0.8866 0.204 Uiso 1 1 calc R U . . .
H3A H 0.493(3) 0.323(6) 0.703(6) 0.10(3) Uiso 1 1 d D . . . .
H29C H 0.365(7) 0.413(5) 0.633(5) 0.11(3) Uiso 1 1 d D . . . .
C1 C 0.3652(5) -0.0522(4) 0.5249(4) 0.0484(13) Uani 1 1 d . . . D 1
C2 C 0.3305(5) -0.0232(4) 0.4264(4) 0.0460(12) Uani 1 1 d . . . D 1
C3 C 0.3107(5) -0.1012(5) 0.3336(5) 0.0636(17) Uani 1 1 d . . . D 1
H3 H 0.3185 -0.1754 0.3306 0.076 Uiso 1 1 calc R U . D 1
C4 C 0.2793(6) -0.0671(5) 0.2462(5) 0.0700(18) Uani 1 1 d . . . D 1
H4 H 0.2641 -0.1183 0.1834 0.084 Uiso 1 1 calc R U . D 1
C5 C 0.2706(6) 0.0445(6) 0.2527(4) 0.0728(19) Uani 1 1 d . . . D 1
H5 H 0.2486 0.0696 0.1947 0.087 Uiso 1 1 calc R U . D 1
C6 C 0.2958(6) 0.1178(5) 0.3489(4) 0.0555(14) Uani 1 1 d . . . D 1
C7 C 0.2985(7) 0.2417(5) 0.3684(4) 0.0678(18) Uani 1 1 d . . . D 1
C8 C 0.3293(6) 0.4052(5) 0.4982(4) 0.0557(14) Uani 1 1 d . . . D 1
C11 C 0.4124(5) 0.0223(4) 0.7018(4) 0.0459(12) Uani 1 1 d . . . D 1
C19 C 0.2358(8) 0.2706(6) 0.9194(5) 0.077(2) Uani 1 1 d . . . E 1
C20 C 0.1423(7) 0.2301(7) 0.8138(5) 0.078(2) Uani 1 1 d . . . E 1
C21 C 0.1181(5) 0.2003(4) 0.6402(4) 0.0489(13) Uani 1 1 d . . . E 1
Cu2 Cu 0.34904(5) 0.18536(4) 0.56391(4) 0.0354(2) Uani 1 1 d . . . D 1
Cu1 Cu 0.38753(6) 0.27867(5) 0.80211(4) 0.0445(2) Uani 1 1 d . . . E 1
N6 N 0.3816(4) 0.0372(3) 0.6051(3) 0.0397(9) Uani 1 1 d . . . D 1
N8 N 0.3271(4) 0.2937(4) 0.4692(3) 0.0491(11) Uani 1 1 d . . . D 1
N9 N 0.3536(5) 0.4576(4) 0.5928(4) 0.0607(13) Uani 1 1 d D . . D 1
N1 N 0.1952(4) 0.2322(4) 0.7415(3) 0.0518(11) Uani 1 1 d . . . E 1

loop_
_atom_site_aniso_label
_atom_site_aniso_U_11
_atom_site_aniso_U_22
_atom_site_aniso_U_33
_atom_site_aniso_U_23
_atom_site_aniso_U_13
_atom_site_aniso_U_12
C12 0.105(5) 0.070(4) 0.058(4) 0.039(3) 0.027(4) 0.017(4)
C13 0.109(6) 0.078(5) 0.077(5) 0.051(4) 0.025(4) 0.026(4)
C14 0.110(6) 0.068(4) 0.034(3) 0.008(3) 0.000(3) 0.008(4)
C15 0.114(6) 0.057(4) 0.036(3) 0.015(3) 0.024(3) 0.010(4)
C16 0.186(10) 0.112(7) 0.038(4) 0.027(4) 0.041(5) 0.029(7)
C17 0.197(12) 0.141(9) 0.070(6) 0.053(6) 0.085(7) 0.052(8)
C18 0.154(8) 0.145(8) 0.070(5) 0.051(5) 0.075(6) 0.041(7)
C22 0.053(4) 0.158(9) 0.086(6) 0.014(5) 0.012(4) 0.010(5)
C23 0.044(3) 0.098(5) 0.051(3) 0.005(3) 0.010(3) 0.003(3)
C24 0.062(4) 0.041(3) 0.053(4) 0.007(3) -0.006(3) -0.003(3)
N7 0.042(2) 0.041(2) 0.035(2) 0.0026(17) 0.0168(17) -0.0028(18)
N10 0.059(3) 0.045(3) 0.042(2) 0.016(2) 0.011(2) 0.004(2)
N3 0.073(3) 0.051(3) 0.032(2) 0.0050(19) 0.002(2) 0.000(2)
N2 0.093(4) 0.062(3) 0.039(3) 0.016(2) 0.031(3) 0.014(3)
N5 0.039(2) 0.052(3) 0.042(2) 0.0122(19) 0.0104(18) 0.0073(19)
N4 0.050(3) 0.065(3) 0.049(3) 0.003(2) 0.004(2) -0.006(2)
O1 0.100(3) 0.031(2) 0.087(3) 0.008(2) 0.020(3) 0.006(2)
O2 0.238(7) 0.078(3) 0.048(3) 0.030(2) 0.054(4) 0.010(4)
O3 0.089(4) 0.229(8) 0.110(5) 0.053(5) 0.063(4) -0.013(5)
O4 0.129(5) 0.135(5) 0.037(2) 0.001(3) -0.006(3) -0.014(4)
S1 0.0750(10) 0.0434(8) 0.0840(11) 0.0321(8) 0.0165(9) 0.0072(7)
S2 0.165(2) 0.0619(11) 0.0713(12) 0.0418(9) 0.0111(13) -0.0087(12)
S3 0.0837(14) 0.142(2) 0.0689(12) 0.0239(13) -0.0244(11) -0.0323(14)
S4 0.0448(8) 0.0961(13) 0.0894(12) 0.0041(10) 0.0328(8) -0.0017(9)
O6 0.043(2) 0.0371(18) 0.0321(16) 0.0082(14) 0.0111(14) 0.0011(16)
O2W 0.128(8) 0.146(9) 0.119(8) 0.049(6) 0.017(6) -0.008(7)
O2W' 0.128(8) 0.146(9) 0.119(8) 0.049(6) 0.017(6) -0.008(7)
C9 0.131(7) 0.039(3) 0.077(5) 0.016(3) 0.017(4) 0.003(4)
C10 0.232(12) 0.044(4) 0.101(7) 0.021(4) -0.002(7) 0.010(6)
S5 0.323(8) 0.451(11) 0.118(3) 0.070(5) -0.007(4) -0.179(8)
O7 0.193(9) 0.320(14) 0.091(6) 0.016(7) -0.029(6) -0.036(9)
C28 0.263(19) 0.218(17) 0.129(11) 0.047(11) -0.048(12) -0.020(14)
C27 0.34(3) 0.27(3) 0.38(3) 0.13(2) 0.19(3) 0.00(2)
C25 0.063(4) 0.081(5) 0.082(5) 0.007(4) 0.014(4) -0.021(4)
C26 0.068(6) 0.315(18) 0.099(7) 0.052(9) 0.000(5) -0.023(8)
C1 0.041(3) 0.037(3) 0.059(3) 0.003(2) 0.014(2) 0.000(2)
C2 0.036(3) 0.043(3) 0.052(3) -0.004(2) 0.020(2) -0.005(2)
C3 0.059(4) 0.053(3) 0.067(4) -0.014(3) 0.028(3) -0.004(3)
C4 0.075(4) 0.065(4) 0.057(4) -0.017(3) 0.032(3) -0.015(3)
C5 0.085(5) 0.089(5) 0.040(3) -0.001(3) 0.032(3) -0.012(4)
C6 0.066(4) 0.059(4) 0.038(3) 0.004(2) 0.023(3) -0.010(3)
C7 0.107(5) 0.060(4) 0.037(3) 0.011(3) 0.030(3) -0.005(3)
C8 0.073(4) 0.044(3) 0.047(3) 0.020(3) 0.012(3) -0.002(3)
C11 0.040(3) 0.040(3) 0.059(3) 0.021(3) 0.013(2) 0.003(2)
C19 0.109(6) 0.088(5) 0.065(4) 0.036(4) 0.060(4) 0.032(4)
C20 0.088(5) 0.102(5) 0.064(4) 0.032(4) 0.043(4) 0.013(4)
C21 0.049(3) 0.044(3) 0.055(3) 0.010(2) 0.023(3) 0.002(2)
Cu2 0.0420(4) 0.0333(3) 0.0296(3) 0.0066(2) 0.0125(2) 0.0018(2)
Cu1 0.0581(4) 0.0461(4) 0.0292(3) 0.0098(3) 0.0155(3) 0.0044(3)
N6 0.038(2) 0.035(2) 0.043(2) 0.0106(18) 0.0104(17) 0.0020(17)
N8 0.069(3) 0.044(3) 0.035(2) 0.0126(18) 0.017(2) -0.002(2)
N9 0.088(4) 0.034(2) 0.052(3) 0.012(2) 0.014(3) 0.005(2)
N1 0.054(3) 0.058(3) 0.052(3) 0.017(2) 0.029(2) 0.010(2)

loop_
_atom_type_symbol
_atom_type_description
_atom_type_scat_dispersion_real
_atom_type_scat_dispersion_imag
_atom_type_scat_source
C C 0.0033 0.0016 'International Tables Vol C Tables 4.2.6.8 and 6.1.1.4'
H H 0.0000 0.0000 'International Tables Vol C Tables 4.2.6.8 and 6.1.1.4'
Cu Cu 0.3201 1.2651 'International Tables Vol C Tables 4.2.6.8 and 6.1.1.4'
N N 0.0061 0.0033 'International Tables Vol C Tables 4.2.6.8 and 6.1.1.4'
Na Na 0.0362 0.0249 'International Tables Vol C Tables 4.2.6.8 and 6.1.1.4'
O O 0.0106 0.0060 'International Tables Vol C Tables 4.2.6.8 and 6.1.1.4'
S S 0.1246 0.1234 'International Tables Vol C Tables 4.2.6.8 and 6.1.1.4'

loop_
_geom_angle_atom_site_label_1
_geom_angle_atom_site_label_2
_geom_angle_atom_site_label_3
_geom_angle
N10 C12 C13 112.1(5)
N10 C12 H12A 109.2
C13 C12 H12A 109.2
N10 C12 H12B 109.2
C13 C12 H12B 109.2
H12A C12 H12B 107.9
C12 C13 S1 107.4(4)
C12 C13 H13A 110.2
S1 C13 H13A 110.2
C12 C13 H13B 110.2
S1 C13 H13B 110.2
H13A C13 H13B 108.5
O4 C14 N3 126.8(8)
O4 C14 C15 120.3(7)
N3 C14 C15 112.8(5)
N2 C15 C16 120.2(8)
N2 C15 C14 114.3(5)
C16 C15 C14 125.5(7)
C17 C16 C15 120.0(9)
C17 C16 H16 120.0
C15 C16 H16 120.0
C16 C17 C18 121.1(8)
C16 C17 H17 119.5
C18 C17 H17 119.5
C19 C18 C17 116.2(9)
C19 C18 H18 121.9
C17 C18 H18 121.9
C23 C22 S4 108.7(5)
C23 C22 H22A 109.9
S4 C22 H22A 109.9
C23 C22 H22B 109.9
S4 C22 H22B 109.9
H22A C22 H22B 108.3
N5 C23 C22 111.0(5)
N5 C23 H23A 109.4
C22 C23 H23A 109.4
N5 C23 H23B 109.4
C22 C23 H23B 109.4
H23A C23 H23B 108.0
N4 C24 N3 122.2(5)
N4 C24 S3 116.2(5)
N3 C24 S3 121.6(5)
C6 N7 C2 120.3(5)
C6 N7 Cu2 121.8(4)
C2 N7 Cu2 117.9(3)
C11 N10 C12 112.9(5)
C11 N10 Cu1 132.5(4)
C12 N10 Cu1 113.1(4)
C14 N3 C24 121.3(5)
C14 N3 Cu1 113.4(5)
C24 N3 Cu1 125.1(4)
C19 N2 C15 121.1(6)
C19 N2 Cu1 119.1(4)
C15 N2 Cu1 119.8(5)
C21 N5 C23 113.2(5)
C21 N5 Cu2 131.6(4)
C23 N5 Cu2 114.2(3)
C24 N4 C25 113.2(5)
C11 S1 C13 89.7(3)
C8 S2 C10 90.6(3)
C24 S3 C26 88.5(4)
C22 S4 C21 90.4(3)
Cu1 O6 Cu2 115.63(17)
Cu1 O6 H3A 111(6)
Cu2 O6 H3A 117(6)
N9 C9 C10 105.2(6)
N9 C9 H9A 110.7
C10 C9 H9A 110.7
N9 C9 H9B 110.7
C10 C9 H9B 110.7
H9A C9 H9B 108.8
C9 C10 S2 108.2(5)
C9 C10 H10A 110.1
S2 C10 H10A 110.1
C9 C10 H10B 110.1
S2 C10 H10B 110.1
H10A C10 H10B 108.4
O7 S5 C27 117.8(12)
O7 S5 C28 125.8(10)
C27 S5 C28 106.5(12)
S5 C28 H28A 109.5
S5 C28 H28B 109.5
H28A C28 H28B 109.5
S5 C28 H28C 109.5
H28A C28 H28C 109.5
H28B C28 H28C 109.5
S5 C27 H27A 109.5
S5 C27 H27B 109.5
H27A C27 H27B 109.5
S5 C27 H27C 109.5
H27A C27 H27C 109.5
H27B C27 H27C 109.5
N4 C25 C26 110.3(7)
N4 C25 H25A 109.6
C26 C25 H25A 109.6
N4 C25 H25B 109.6
C26 C25 H25B 109.6
H25A C25 H25B 108.1
C25 C26 S3 108.4(7)
C25 C26 H26A 110.0
S3 C26 H26A 110.0
C25 C26 H26B 110.0
S3 C26 H26B 110.0
H26A C26 H26B 108.4
O1 C1 N6 128.8(6)
O1 C1 C2 118.5(5)
N6 C1 C2 112.6(4)
N7 C2 C3 120.9(5)
N7 C2 C1 116.0(4)
C3 C2 C1 123.1(5)
C4 C3 C2 119.2(6)
C4 C3 H3 120.4
C2 C3 H3 120.4
C3 C4 C5 119.4(5)
C3 C4 H4 120.3
C5 C4 H4 120.3
C4 C5 C6 117.9(6)
C4 C5 H5 121.1
C6 C5 H5 121.1
N7 C6 C5 122.2(6)
N7 C6 C7 114.1(5)
C5 C6 C7 123.7(6)
O2 C7 N8 127.1(6)
O2 C7 C6 121.3(5)
N8 C7 C6 111.7(5)
N9 C8 N8 120.6(5)
N9 C8 S2 113.9(4)
N8 C8 S2 125.4(4)
N10 C11 N6 122.4(5)
N10 C11 S1 117.0(4)
N6 C11 S1 120.6(4)
N2 C19 C18 121.4(8)
N2 C19 C20 115.8(5)
C18 C19 C20 122.8(8)
O3 C20 N1 127.8(7)
O3 C20 C19 120.8(6)
N1 C20 C19 111.4(6)
N5 C21 N1 122.2(5)
N5 C21 S4 116.2(4)
N1 C21 S4 121.6(4)
O6 Cu2 N7 162.72(16)
O6 Cu2 N6 105.03(15)
N7 Cu2 N6 80.04(17)
O6 Cu2 N8 94.47(15)
N7 Cu2 N8 77.66(17)
N6 Cu2 N8 156.64(17)
O6 Cu2 N5 94.38(15)
N7 Cu2 N5 101.43(16)
N6 Cu2 N5 97.22(16)
N8 Cu2 N5 93.93(17)
O6 Cu1 N2 163.35(18)
O6 Cu1 N3 96.37(18)
N2 Cu1 N3 79.6(2)
O6 Cu1 N1 101.61(16)
N2 Cu1 N1 79.6(2)
N3 Cu1 N1 158.08(19)
O6 Cu1 N10 96.43(15)
N2 Cu1 N10 100.08(19)
N3 Cu1 N10 96.96(17)
N1 Cu1 N10 93.42(17)
C1 N6 C11 119.0(4)
C1 N6 Cu2 113.4(3)
C11 N6 Cu2 127.6(3)
C8 N8 C7 118.5(5)
C8 N8 Cu2 126.6(4)
C7 N8 Cu2 114.7(4)
C8 N9 C9 116.8(5)
C8 N9 H29C 113(5)
C9 N9 H29C 130(5)
C20 N1 C21 117.6(5)
C20 N1 Cu1 113.6(4)
C21 N1 Cu1 128.8(4)

loop_
_geom_bond_atom_site_label_1
_geom_bond_atom_site_label_2
_geom_bond_distance
C12 N10 1.474(7)
C12 C13 1.491(9)
C12 H12A 0.9700
C12 H12B 0.9700
C13 S1 1.810(8)
C13 H13A 0.9700
C13 H13B 0.9700
C14 O4 1.237(8)
C14 N3 1.366(8)
C14 C15 1.496(11)
C15 N2 1.329(8)
C15 C16 1.370(10)
C16 C17 1.322(14)
C16 H16 0.9300
C17 C18 1.402(14)
C17 H17 0.9300
C18 C19 1.391(9)
C18 H18 0.9300
C22 C23 1.512(9)
C22 S4 1.752(8)
C22 H22A 0.9700
C22 H22B 0.9700
C23 N5 1.465(6)
C23 H23A 0.9700
C23 H23B 0.9700
C24 N4 1.268(8)
C24 N3 1.378(8)
C24 S3 1.777(6)
N7 C6 1.320(7)
N7 C2 1.332(7)
N7 Cu2 1.934(4)
N10 C11 1.271(7)
N10 Cu1 2.245(4)
N3 Cu1 2.093(5)
N2 C19 1.319(9)
N2 Cu1 1.925(5)
N5 C21 1.269(7)
N5 Cu2 2.191(4)
N4 C25 1.450(8)
O1 C1 1.223(6)
O2 C7 1.209(7)
O3 C20 1.231(9)
S1 C11 1.794(5)
S2 C8 1.733(5)
S2 C10 1.788(9)
S3 C26 1.783(11)
S4 C21 1.803(5)
O6 Cu1 1.896(3)
O6 Cu2 1.912(3)
O6 H3A 0.80(2)
C9 N9 1.464(8)
C9 C10 1.510(10)
C9 H9A 0.9700
C9 H9B 0.9700
C10 H10A 0.9700
C10 H10B 0.9700
S5 O7 1.302(10)
S5 C27 1.46(2)
S5 C28 1.575(14)
C28 H28A 0.9600
C28 H28B 0.9600
C28 H28C 0.9600
C27 H27A 0.9600
C27 H27B 0.9600
C27 H27C 0.9600
C25 C26 1.462(11)
C25 H25A 0.9700
C25 H25B 0.9700
C26 H26A 0.9700
C26 H26B 0.9700
C1 N6 1.352(6)
C1 C2 1.491(8)
C2 C3 1.393(7)
C3 C4 1.377(9)
C3 H3 0.9300
C4 C5 1.389(10)
C4 H4 0.9300
C5 C6 1.395(8)
C5 H5 0.9300
C6 C7 1.507(9)
C7 N8 1.363(7)
C8 N9 1.292(7)
C8 N8 1.352(7)
C11 N6 1.388(7)
C19 C20 1.501(10)
C20 N1 1.374(8)
C21 N1 1.390(7)
Cu2 N6 2.099(4)
Cu2 N8 2.126(4)
Cu1 N1 2.096(5)
N9 H29C 0.89(2)
